data_7112180
loop_
_publ_author_name
'Y. Maximilian Klein'
'Natasha F. Sciortino'
'Florence Ragon'
'Catherine E. Housecroft'
'Cameron J. Kepert'
'Suzanne M. Neville'

_publ_section_title
;
 Spin crossover intermediate plateau stabilization in a flexible 2-D
 Hofmann-type coordination polymer
;
_journal_coden_Cambridge 182
_journal_name_full Chem.Commun.
_journal_page_first 3838
_journal_paper_doi 10.1039/C4CC01079E
_journal_volume 50
_journal_year 2014
_chemical_formula_moiety 'C18 H12 Fe N12 Pd S2, (H2O, C2H6O)'
_chemical_formula_sum 'C20 H20 Fe N12 O2 Pd S2'
_chemical_formula_weight 685.85
_chemical_name_systematic
; 
 ? 
;
_space_group_IT_number 2
_symmetry_cell_setting triclinic
_symmetry_Int_Tables_number 2
_symmetry_space_group_name_Hall '-P 1'
_symmetry_space_group_name_H-M 'P -1'
_atom_sites_solution_hydrogens geom
_atom_sites_solution_primary direct
_atom_sites_solution_secondary difmap
_audit_creation_date '9 November 2005'
_audit_creation_method SHELXL-97
_cell_angle_alpha 69.130(3)
_cell_angle_beta 90.027(3)
_cell_angle_gamma 74.359(3)
_cell_formula_units_Z 2
_cell_length_a 7.2333(15)
_cell_length_b 13.404(3)
_cell_length_c 14.527(3)
_cell_measurement_reflns_used 600
_cell_measurement_temperature 180(2)
_cell_measurement_theta_max 27.225
_cell_measurement_theta_min 2.601
_cell_volume 1260.0(5)
_computing_cell_refinement 'SMART (BrukerAXS, 1997)'
_computing_data_collection 'SMART (BrukerAXS, 1997)'
_computing_data_reduction 'SAINT+ (BrukerAXS, 1997)'
_computing_molecular_graphics POV_RAY
_computing_publication_material CHECKCIF
_computing_structure_refinement 'SHELXL-97 (Sheldrick, 1997), X-SEED'
_computing_structure_solution 'SHELXS-97 (Sheldrick, 1990)'
_diffrn_ambient_temperature 180(2)
_diffrn_measured_fraction_theta_full 0.961
_diffrn_measured_fraction_theta_max 0.961
_diffrn_measurement_device_type 'Bruker APEX X8'
_diffrn_measurement_method 'scans in phi and omega'
_diffrn_radiation_monochromator graphite
_diffrn_radiation_source 'rotating anode'
_diffrn_radiation_type MoK\a
_diffrn_radiation_wavelength 0.71073
_diffrn_reflns_av_R_equivalents 0.0000
_diffrn_reflns_av_sigmaI/netI 0.0863
_diffrn_reflns_limit_h_max 9
_diffrn_reflns_limit_h_min -9
_diffrn_reflns_limit_k_max 17
_diffrn_reflns_limit_k_min -16
_diffrn_reflns_limit_l_max 19
_diffrn_reflns_limit_l_min 0
_diffrn_reflns_number 6095
_diffrn_reflns_theta_full 28.40
_diffrn_reflns_theta_max 28.40
_diffrn_reflns_theta_min 1.51
_diffrn_standards_decay_% 0
_diffrn_standards_interval_count 0
_diffrn_standards_interval_time 0
_diffrn_standards_number 0
_exptl_absorpt_coefficient_mu 1.497
_exptl_absorpt_correction_T_max 0.9289
_exptl_absorpt_correction_T_min 0.8648
_exptl_absorpt_correction_type analytical
_exptl_absorpt_process_details 'SADABS - Bruker- V2.05'
_exptl_crystal_colour pink
_exptl_crystal_density_diffrn 1.726
_exptl_crystal_density_method 'not measured'
_exptl_crystal_description plate
_exptl_crystal_F_000 648
_exptl_crystal_size_max 0.10
_exptl_crystal_size_mid 0.10
_exptl_crystal_size_min 0.05
_refine_diff_density_max 4.574
_refine_diff_density_min -4.423
_refine_diff_density_rms 0.289
_refine_ls_extinction_coef 0.0078(16)
_refine_ls_extinction_expression Fc^*^=kFc[1+0.001xFc^2^\l^3^/sin(2\q)]^-1/4^
_refine_ls_extinction_method SHELXL
_refine_ls_goodness_of_fit_ref 1.088
_refine_ls_hydrogen_treatment constr
_refine_ls_matrix_type full
_refine_ls_number_parameters 331
_refine_ls_number_reflns 6095
_refine_ls_number_restraints 7
_refine_ls_restrained_S_all 1.088
_refine_ls_R_factor_all 0.0988
_refine_ls_R_factor_gt 0.0766
_refine_ls_shift/su_max 0.000
_refine_ls_shift/su_mean 0.000
_refine_ls_structure_factor_coef Fsqd
_refine_ls_weighting_details 'calc w=1/[\s^2^(Fo^2^)+(0.1105P)^2^+16.1934P] where P=(Fo^2^+2Fc^2^)/3'
_refine_ls_weighting_scheme calc
_refine_ls_wR_factor_gt 0.2065
_refine_ls_wR_factor_ref 0.2249
_reflns_number_gt 4926
_reflns_number_total 6095
_reflns_threshold_expression >2sigma(I)
_cod_data_source_file c4cc01079e3.cif
_cod_data_source_block 'global_1'
_cod_original_cell_volume 1260.0(4)
_cod_original_sg_symbol_Hall 'P -1'
_cod_original_sg_symbol_H-M P-1
_cod_original_formula_sum 'C20 H20 Fe N12 Pd S2 O2'
_cod_database_code 7112180

loop_
_symmetry_equiv_pos_as_xyz
'x, y, z'
'-x, -y, -z'

loop_
_atom_site_label
_atom_site_type_symbol
_atom_site_fract_x
_atom_site_fract_y
_atom_site_fract_z
_atom_site_U_iso_or_equiv
_atom_site_adp_type
_atom_site_occupancy
_atom_site_symmetry_multiplicity
_atom_site_calc_flag
_atom_site_refinement_flags
_atom_site_disorder_assembly
_atom_site_disorder_group
Pd1 Pd -0.51874(7) 1.03738(4) 0.73127(4) 0.0136(2) Uani 1 1 d . . .
Fe2 Fe 0.0000 1.0000 0.5000 0.0118(3) Uani 1 2 d S . .
C2 C -0.3329(10) 1.0452(6) 0.8262(5) 0.0164(13) Uani 1 1 d . . .
N4 N -0.8195(8) 1.0164(5) 0.5879(4) 0.0167(11) Uani 1 1 d . . .
N2 N -0.2262(9) 1.0454(6) 0.8849(5) 0.0237(13) Uani 1 1 d . . .
C4 C -0.7081(10) 1.0239(6) 0.6409(5) 0.0166(13) Uani 1 1 d . . .
C3 C -0.3141(10) 1.0251(6) 0.6401(5) 0.0166(13) Uani 1 1 d . . .
N3 N -0.1983(8) 1.0166(5) 0.5880(4) 0.0162(11) Uani 1 1 d . . .
Fe1 Fe 0.0000 1.0000 1.0000 0.0126(3) Uani 1 2 d S . .
N5 N -0.0850(11) 1.1682(6) 1.0011(5) 0.0281(15) Uani 1 1 d . . .
N9 N -0.0822(9) 1.1629(5) 0.4267(4) 0.0184(12) Uani 1 1 d . . .
C1 C -0.7132(10) 1.0450(6) 0.8264(5) 0.0172(13) Uani 1 1 d . . .
N10 N -0.1188(10) 1.2377(5) 0.4742(5) 0.0244(14) Uani 1 1 d . . .
C14 C -0.2567(12) 1.5127(7) 0.2184(6) 0.0263(16) Uani 1 1 d . . .
H14 H -0.2620 1.5235 0.2796 0.032 Uiso 1 1 calc R . .
N11 N -0.1659(11) 1.3310(5) 0.3157(5) 0.0282(15) Uani 1 1 d . . .
C13 C -0.1686(13) 1.3366(7) 0.4057(6) 0.0278(17) Uani 1 1 d . . .
H13 H -0.2024 1.4041 0.4179 0.033 Uiso 1 1 calc R . .
C5 C -0.1278(14) 1.2532(7) 0.9183(6) 0.0304(18) Uani 1 1 d . . .
H5 H -0.1266 1.2491 0.8543 0.037 Uiso 1 1 calc R . .
C12 C -0.1106(15) 1.2203(7) 0.3314(6) 0.035(2) Uani 1 1 d . . .
H12 H -0.0952 1.1897 0.2811 0.042 Uiso 1 1 calc R . .
N12 N -0.2078(18) 1.4140(6) 0.2219(6) 0.056(3) Uani 1 1 d . . .
N7 N -0.174(2) 1.3477(7) 0.9361(7) 0.085(5) Uani 1 1 d . . .
N6 N -0.104(3) 1.2048(7) 1.0783(7) 0.105(6) Uani 1 1 d . . .
N1 N -0.8186(9) 1.0454(6) 0.8850(5) 0.0226(13) Uani 1 1 d . . .
C16 C -0.3593(15) 1.7174(7) 0.1222(7) 0.036(2) Uani 1 1 d . B .
H16 H -0.3702 1.7379 0.1787 0.043 Uiso 1 1 calc R . .
C15 C -0.3052(13) 1.6098(7) 0.1296(6) 0.0285(17) Uani 1 1 d . . .
C17 C -0.3979(13) 1.7962(7) 0.0255(7) 0.0311(18) Uani 1 1 d . . .
H17 H -0.3958 1.8714 0.0067 0.037 Uiso 1 1 calc R A 1
C7 C -0.2394(12) 1.4800(7) 0.7863(7) 0.0276(17) Uani 1 1 d . . .
H7 H -0.2072 1.4184 0.7655 0.033 Uiso 1 1 calc R . .
C18A C -0.310(3) 1.7491(16) -0.0387(15) 0.036(4) Uiso 0.50 1 d PU B 2
H18A H -0.3001 1.7903 -0.1060 0.044 Uiso 0.50 1 calc PR B 2
N8 N -0.230(3) 1.4600(8) 0.8720(7) 0.127(8) Uani 1 1 d . . .
S1 S -0.3546(13) 1.7089(3) 0.7297(3) 0.154(3) Uani 1 1 d . . .
C8 C -0.2952(11) 1.5896(7) 0.7101(6) 0.0252(16) Uani 1 1 d . . .
C9 C -0.309(3) 1.6147(17) 0.6147(14) 0.090(5) Uiso 1 1 d . . .
H9 H -0.2822 1.5591 0.5864 0.109 Uiso 1 1 calc R . .
C6 C -0.157(5) 1.3121(11) 1.0374(10) 0.176(15) Uani 1 1 d . . .
H6 H -0.1823 1.3606 1.0731 0.211 Uiso 1 1 calc R . .
C11 C -0.3953(16) 1.7888(8) 0.6076(7) 0.041(2) Uani 1 1 d . . .
H11 H -0.4357 1.8680 0.5812 0.050 Uiso 1 1 calc R . .
C10 C -0.364(2) 1.7283(9) 0.5565(9) 0.070(4) Uani 1 1 d . . .
H10 H -0.3776 1.7569 0.4861 0.084 Uiso 1 1 calc R . .
S2B S -0.3882(8) 1.6063(4) 0.0171(3) 0.0346(10) Uani 0.50 1 d PU B 1
S2A S -0.2177(7) 1.6064(4) 0.0168(3) 0.0341(10) Uani 0.50 1 d PU B 2
C18B C -0.439(3) 1.7487(15) -0.0377(14) 0.034(4) Uiso 0.50 1 d PU B 1
H18B H -0.4909 1.7900 -0.1050 0.040 Uiso 0.50 1 calc PR B 1
O1 O -0.1214(12) 1.2430(6) 0.6642(5) 0.0480(18) Uani 1 1 d . . .
O2A O -0.4945(13) 1.5909(7) 0.4050(7) 0.0131(17) Uiso 0.50 1 d P . .
O2B O -0.0966(13) 1.5905(7) 0.4051(7) 0.0125(17) Uiso 0.50 1 d P . .

loop_
_atom_site_aniso_label
_atom_site_aniso_U_11
_atom_site_aniso_U_22
_atom_site_aniso_U_33
_atom_site_aniso_U_23
_atom_site_aniso_U_13
_atom_site_aniso_U_12
Pd1 0.0155(3) 0.0192(3) 0.0104(3) -0.0082(2) 0.00291(18) -0.0082(2)
Fe2 0.0148(6) 0.0136(6) 0.0102(6) -0.0064(5) 0.0026(5) -0.0066(5)
C2 0.017(3) 0.018(3) 0.012(3) -0.006(3) 0.002(3) -0.003(3)
N4 0.018(3) 0.018(3) 0.015(3) -0.008(2) 0.003(2) -0.005(2)
N2 0.021(3) 0.035(4) 0.016(3) -0.012(3) -0.001(2) -0.006(3)
C4 0.019(3) 0.018(3) 0.014(3) -0.007(3) 0.004(3) -0.006(3)
C3 0.019(3) 0.019(3) 0.015(3) -0.010(3) 0.002(3) -0.007(3)
N3 0.017(3) 0.019(3) 0.015(3) -0.007(2) 0.003(2) -0.007(2)
Fe1 0.0141(6) 0.0176(7) 0.0096(6) -0.0070(5) 0.0028(5) -0.0076(5)
N5 0.042(4) 0.022(3) 0.021(3) -0.009(3) 0.003(3) -0.009(3)
N9 0.025(3) 0.018(3) 0.015(3) -0.008(2) 0.003(2) -0.007(2)
C1 0.017(3) 0.022(3) 0.019(3) -0.011(3) 0.004(3) -0.011(3)
N10 0.038(4) 0.015(3) 0.020(3) -0.008(3) 0.004(3) -0.005(3)
C14 0.032(4) 0.023(4) 0.025(4) -0.009(3) 0.001(3) -0.009(3)
N11 0.049(4) 0.016(3) 0.016(3) -0.005(3) 0.000(3) -0.006(3)
C13 0.045(5) 0.019(4) 0.020(4) -0.010(3) 0.004(3) -0.007(3)
C5 0.051(5) 0.021(4) 0.018(4) -0.008(3) 0.001(3) -0.008(4)
C12 0.070(6) 0.016(4) 0.013(4) -0.005(3) 0.001(4) -0.004(4)
N12 0.126(9) 0.015(3) 0.017(4) -0.003(3) 0.001(5) -0.008(4)
N7 0.205(15) 0.019(4) 0.021(4) -0.010(3) 0.005(6) -0.009(6)
N6 0.259(19) 0.019(4) 0.016(4) -0.009(3) -0.002(7) -0.004(7)
N1 0.025(3) 0.029(3) 0.018(3) -0.010(3) 0.008(3) -0.013(3)
C16 0.058(6) 0.022(4) 0.025(4) -0.008(3) 0.001(4) -0.008(4)
C15 0.041(5) 0.017(4) 0.023(4) -0.004(3) 0.001(3) -0.007(3)
C17 0.043(5) 0.017(3) 0.027(4) -0.003(3) -0.001(4) -0.006(3)
C7 0.027(4) 0.023(4) 0.033(4) -0.011(3) 0.002(3) -0.007(3)
N8 0.32(2) 0.020(4) 0.022(5) -0.008(4) 0.007(9) -0.012(8)
S1 0.377(10) 0.0227(14) 0.0305(16) -0.0118(13) 0.000(3) -0.005(3)
C8 0.024(4) 0.022(4) 0.029(4) -0.008(3) 0.003(3) -0.007(3)
C6 0.44(4) 0.024(6) 0.023(6) -0.010(5) -0.002(13) -0.004(13)
C11 0.060(6) 0.023(4) 0.031(5) -0.003(4) -0.002(4) -0.007(4)
C10 0.149(14) 0.022(5) 0.029(5) -0.007(4) 0.008(7) -0.009(6)
S2B 0.056(3) 0.0227(19) 0.025(2) -0.0101(17) 0.0012(19) -0.0102(19)
S2A 0.052(3) 0.0223(19) 0.025(2) -0.0091(16) 0.0076(19) -0.0058(18)
O1 0.079(5) 0.038(4) 0.028(4) -0.017(3) 0.007(3) -0.012(4)

loop_
_atom_type_symbol
_atom_type_description
_atom_type_scat_dispersion_real
_atom_type_scat_dispersion_imag
_atom_type_scat_source
C C 0.0033 0.0016 'International Tables Vol C Tables 4.2.6.8 and 6.1.1.4'
H H 0.0000 0.0000 'International Tables Vol C Tables 4.2.6.8 and 6.1.1.4'
N N 0.0061 0.0033 'International Tables Vol C Tables 4.2.6.8 and 6.1.1.4'
O O 0.0106 0.0060 'International Tables Vol C Tables 4.2.6.8 and 6.1.1.4'
S S 0.1246 0.1234 'International Tables Vol C Tables 4.2.6.8 and 6.1.1.4'
Fe Fe 0.3463 0.8444 'International Tables Vol C Tables 4.2.6.8 and 6.1.1.4'
Pd Pd -0.9988 1.0072 'International Tables Vol C Tables 4.2.6.8 and 6.1.1.4'

loop_
_geom_angle_atom_site_label_1
_geom_angle_atom_site_label_2
_geom_angle_atom_site_label_3
_geom_angle
_geom_angle_site_symmetry_1
_geom_angle_site_symmetry_3
C2 Pd1 C1 88.2(3) . .
C2 Pd1 C4 177.4(3) . .
C1 Pd1 C4 90.2(3) . .
C2 Pd1 C3 90.0(3) . .
C1 Pd1 C3 177.5(3) . .
C4 Pd1 C3 91.5(3) . .
N4 Fe2 N4 180.0(3) 1_655 2_476
N4 Fe2 N3 90.0(2) 1_655 .
N4 Fe2 N3 90.0(2) 2_476 .
N4 Fe2 N3 90.0(2) 1_655 2_576
N4 Fe2 N3 90.0(2) 2_476 2_576
N3 Fe2 N3 179.999(1) . 2_576
N4 Fe2 N9 89.8(3) 1_655 2_576
N4 Fe2 N9 90.2(3) 2_476 2_576
N3 Fe2 N9 90.1(2) . 2_576
N3 Fe2 N9 89.9(2) 2_576 2_576
N4 Fe2 N9 90.2(3) 1_655 .
N4 Fe2 N9 89.8(3) 2_476 .
N3 Fe2 N9 89.9(2) . .
N3 Fe2 N9 90.1(2) 2_576 .
N9 Fe2 N9 180.000(2) 2_576 .
N2 C2 Pd1 176.8(6) . .
C4 N4 Fe2 178.4(6) . 1_455
C2 N2 Fe1 164.8(6) . .
N4 C4 Pd1 179.7(6) . .
N3 C3 Pd1 178.8(6) . .
C3 N3 Fe2 179.3(6) . .
N2 Fe1 N2 180.000(4) . 2_577
N2 Fe1 N1 93.0(3) . 2_477
N2 Fe1 N1 87.0(3) 2_577 2_477
N2 Fe1 N1 87.0(3) . 1_655
N2 Fe1 N1 93.0(3) 2_577 1_655
N1 Fe1 N1 179.998(3) 2_477 1_655
N2 Fe1 N5 89.0(3) . 2_577
N2 Fe1 N5 91.0(3) 2_577 2_577
N1 Fe1 N5 91.3(3) 2_477 2_577
N1 Fe1 N5 88.7(3) 1_655 2_577
N2 Fe1 N5 91.0(3) . .
N2 Fe1 N5 89.0(3) 2_577 .
N1 Fe1 N5 88.7(3) 2_477 .
N1 Fe1 N5 91.3(3) 1_655 .
N5 Fe1 N5 179.999(3) 2_577 .
C5 N5 N6 109.3(7) . .
C5 N5 Fe1 119.9(6) . .
N6 N5 Fe1 130.8(6) . .
C12 N9 N10 107.6(6) . .
C12 N9 Fe2 130.2(5) . .
N10 N9 Fe2 122.2(5) . .
N1 C1 Pd1 176.5(7) . .
C13 N10 N9 106.8(6) . .
N12 C14 C15 125.1(8) . .
N12 C14 H14 117.5 . .
C15 C14 H14 117.5 . .
C13 N11 C12 105.7(7) . .
C13 N11 N12 131.3(7) . .
C12 N11 N12 123.0(7) . .
N10 C13 N11 110.8(7) . .
N10 C13 H13 124.6 . .
N11 C13 H13 124.6 . .
N5 C5 N7 109.9(8) . .
N5 C5 H5 125.0 . .
N7 C5 H5 125.0 . .
N9 C12 N11 109.0(7) . .
N9 C12 H12 125.5 . .
N11 C12 H12 125.5 . .
C14 N12 N11 116.2(8) . .
C5 N7 C6 103.9(9) . .
C5 N7 N8 131.6(9) . .
C6 N7 N8 124.5(9) . .
C6 N6 N5 105.0(9) . .
C1 N1 Fe1 164.6(6) . 1_455
C15 C16 C17 115.1(8) . .
C15 C16 H16 122.4 . .
C17 C16 H16 122.4 . .
C16 C15 C14 127.2(8) . .
C16 C15 S2B 107.7(7) . .
C14 C15 S2B 121.5(6) . .
C16 C15 S2A 107.7(7) . .
C14 C15 S2A 121.5(6) . .
S2B C15 S2A 40.9(3) . .
C18B C17 C18A 40.2(10) . .
C18B C17 C16 109.5(11) . .
C18A C17 C16 110.1(11) . .
C18B C17 H17 125.2 . .
C18A C17 H17 111.3 . .
C16 C17 H17 125.2 . .
N8 C7 C8 125.7(9) . .
N8 C7 H7 117.1 . .
C8 C7 H7 117.1 . .
C17 C18A S2A 112.2(13) . .
C17 C18A H18A 123.9 . .
S2A C18A H18A 123.9 . .
C7 N8 N7 118.1(10) . .
C8 S1 C11 93.6(5) . .
C9 C8 C7 127.3(11) . .
C9 C8 S1 107.5(10) . .
C7 C8 S1 125.2(7) . .
C8 C9 C10 115.9(16) . .
C8 C9 H9 122.0 . .
C10 C9 H9 122.0 . .
N6 C6 N7 111.8(11) . .
N6 C6 H6 124.1 . .
N7 C6 H6 124.1 . .
C10 C11 S1 110.4(8) . .
C10 C11 H11 124.8 . .
S1 C11 H11 124.8 . .
C11 C10 C9 112.6(13) . .
C11 C10 H10 123.7 . .
C9 C10 H10 123.7 . .
C18B S2B C15 90.6(7) . .
C18A S2A C15 90.9(7) . .
C17 C18B S2B 112.8(13) . .
C17 C18B H18B 123.6 . .
S2B C18B H18B 123.6 . .

loop_
_geom_bond_atom_site_label_1
_geom_bond_atom_site_label_2
_geom_bond_distance
_geom_bond_site_symmetry_2
Pd1 C2 1.974(7) .
Pd1 C1 1.981(7) .
Pd1 C4 1.983(7) .
Pd1 C3 2.000(7) .
Fe2 N4 1.933(6) 1_655
Fe2 N4 1.933(6) 2_476
Fe2 N3 1.943(6) .
Fe2 N3 1.943(6) 2_576
Fe2 N9 1.975(6) 2_576
Fe2 N9 1.975(6) .
C2 N2 1.151(10) .
N4 C4 1.162(10) .
N4 Fe2 1.933(6) 1_455
N2 Fe1 2.140(6) .
C3 N3 1.139(10) .
Fe1 N2 2.140(6) 2_577
Fe1 N1 2.142(6) 2_477
Fe1 N1 2.142(6) 1_655
Fe1 N5 2.177(7) 2_577
Fe1 N5 2.177(7) .
N5 C5 1.294(11) .
N5 N6 1.370(11) .
N9 C12 1.306(10) .
N9 N10 1.379(8) .
C1 N1 1.143(10) .
N10 C13 1.296(10) .
C14 N12 1.256(11) .
C14 C15 1.428(11) .
C14 H14 0.9500 .
N11 C13 1.336(10) .
N11 C12 1.361(10) .
N11 N12 1.387(10) .
C13 H13 0.9500 .
C5 N7 1.337(11) .
C5 H5 0.9500 .
C12 H12 0.9500 .
N7 C6 1.370(15) .
N7 N8 1.403(13) .
N6 C6 1.289(16) .
N1 Fe1 2.142(6) 1_455
C16 C15 1.353(11) .
C16 C17 1.397(12) .
C16 H16 0.9500 .
C15 S2B 1.762(10) .
C15 S2A 1.768(10) .
C17 C18B 1.36(2) .
C17 C18A 1.37(2) .
C17 H17 0.9500 .
C7 N8 1.175(13) .
C7 C8 1.438(11) .
C7 H7 0.9500 .
C18A S2A 1.72(2) .
C18A H18A 0.9500 .
S1 C8 1.667(9) .
S1 C11 1.691(10) .
C8 C9 1.30(2) .
C9 C10 1.40(2) .
C9 H9 0.9500 .
C6 H6 0.9500 .
C11 C10 1.261(15) .
C11 H11 0.9500 .
C10 H10 0.9500 .
S2B C18B 1.718(19) .
C18B H18B 0.9500 .
